data_1555782
loop_
_publ_author_name
'Shen, Minxing'
'Kretschmer, Manuel'
'Brill, Zachary G.'
'Snyder, Scott A.'

_publ_section_title
;
 Strategies for the Total Synthesis of Diverse Bromo-Chamigrenes.
;
_journal_issue 19
_journal_name_full 'Organic letters'
_journal_page_first 5018
_journal_page_last 5021
_journal_paper_doi 10.1021/acs.orglett.6b02478
_journal_volume 18
_journal_year 2016
_chemical_formula_moiety 'C14 H21 Br O'
_chemical_formula_sum 'C14 H21 Br O'
_chemical_formula_weight 285.22
_space_group_crystal_system monoclinic
_space_group_IT_number 14
_space_group_name_Hall '-P 2ybc'
_space_group_name_H-M_alt 'P 1 21/c 1'
_atom_sites_solution_hydrogens geom
_atom_sites_solution_primary dual
_atom_sites_solution_secondary difmap
_audit_creation_date 2016-08-10
_audit_creation_method
;
Olex2 1.2
(compiled 2016.02.19 svn.r3266 for OlexSys, GUI svn.r5155)
;
_cell_angle_alpha 90
_cell_angle_beta 93.374(3)
_cell_angle_gamma 90
_cell_formula_units_Z 4
_cell_length_a 6.2175(7)
_cell_length_b 13.6079(15)
_cell_length_c 15.1894(16)
_cell_measurement_reflns_used 9903
_cell_measurement_temperature 100
_cell_measurement_theta_max 28.27
_cell_measurement_theta_min 2.69
_cell_volume 1282.9(2)
_computing_cell_refinement 'SAINT V.8.35A (Bruker AXS Inc., 2013)'
_computing_data_collection 'APEX3 v.2015.9-0 (Bruker AXS Inc., 2015)'
_computing_data_reduction 'SAINT V.8.35A (Bruker AXS Inc., 2013)'
_computing_molecular_graphics
;
OLEX2: a complete structure solution, refinement and analysis program 
Dolomanov et al., 2009

Mercury: visualization and analysis of crystal structures
Macrae, et al., 2006

O. V. Dolomanov, L. J. Bourhis, R. J. Gildea, J. A. K. Howard and H. Puschmann.
J. Appl. Cryst. (2009). 42, 339-341;

C. F. Macrae, P. R. Edgington, P. McCabe, E. Pidcock, G. P. Shields, R. Taylor,
M. Towler and J. van de Streek, J. Appl. Cryst. (2006). 39, 453-457.
;
_computing_publication_material
;
 APEX3 v.2015.5-2 (Bruker AXS Inc., 2015)
 OLEX2 (Dolomanov et al., 2009)
;
_computing_structure_refinement 'XL-2014/7 (Sheldrick, 2015b)'
_computing_structure_solution 'XT 2014/5 (Sheldrick, 2015a)'
_diffrn_ambient_temperature 100(2)
_diffrn_detector_area_resol_mean 10.4167
_diffrn_measured_fraction_theta_full 1.000
_diffrn_measured_fraction_theta_max 0.999
_diffrn_measurement_device_type 'Bruker D8 Venture PHOTON 100 CMOS'
_diffrn_measurement_method 'omega and phi scans'
_diffrn_radiation_monochromator mirrors
_diffrn_radiation_type MoK\a
_diffrn_radiation_wavelength 0.71073
_diffrn_reflns_av_R_equivalents 0.0688
_diffrn_reflns_av_unetI/netI 0.0402
_diffrn_reflns_Laue_measured_fraction_full 1.000
_diffrn_reflns_Laue_measured_fraction_max 0.999
_diffrn_reflns_limit_h_max 7
_diffrn_reflns_limit_h_min -7
_diffrn_reflns_limit_k_max 17
_diffrn_reflns_limit_k_min -17
_diffrn_reflns_limit_l_max 19
_diffrn_reflns_limit_l_min -18
_diffrn_reflns_number 15287
_diffrn_reflns_point_group_measured_fraction_full 1.000
_diffrn_reflns_point_group_measured_fraction_max 0.999
_diffrn_reflns_theta_full 25.242
_diffrn_reflns_theta_max 26.454
_diffrn_reflns_theta_min 2.687
_diffrn_source 'INCOATEC ImuS micro-focus source'
_diffrn_standards_number 0
_exptl_absorpt_coefficient_mu 3.182
_exptl_absorpt_correction_T_max 0.7457
_exptl_absorpt_correction_T_min 0.6354
_exptl_absorpt_correction_type multi-scan
_exptl_absorpt_process_details
;
SADABS-2014/5 (Bruker,2014/5) was used for absorption correction.
wR2(int) was 0.0744 before and 0.0497 after correction.
The Ratio of minimum to maximum transmission is 0.8521.
The \l/2 correction factor is 0.00150.
;
_exptl_crystal_colour colourless
_exptl_crystal_colour_primary colourless
_exptl_crystal_density_diffrn 1.477
_exptl_crystal_description block
_exptl_crystal_F_000 592
_exptl_crystal_size_max 0.36
_exptl_crystal_size_mid 0.2
_exptl_crystal_size_min 0.12
_refine_diff_density_max 0.465
_refine_diff_density_min -0.292
_refine_diff_density_rms 0.080
_refine_ls_extinction_method none
_refine_ls_goodness_of_fit_ref 1.046
_refine_ls_hydrogen_treatment constr
_refine_ls_matrix_type full
_refine_ls_number_parameters 148
_refine_ls_number_reflns 2639
_refine_ls_number_restraints 0
_refine_ls_restrained_S_all 1.046
_refine_ls_R_factor_all 0.0400
_refine_ls_R_factor_gt 0.0279
_refine_ls_shift/su_max 0.001
_refine_ls_shift/su_mean 0.000
_refine_ls_structure_factor_coef Fsqd
_refine_ls_weighting_details 'w=1/[\s^2^(Fo^2^)+(0.0344P)^2^+0.2441P] where P=(Fo^2^+2Fc^2^)/3'
_refine_ls_weighting_scheme calc
_refine_ls_wR_factor_gt 0.0656
_refine_ls_wR_factor_ref 0.0694
_reflns_Friedel_coverage 0.000
_reflns_number_gt 2184
_reflns_number_total 2639
_reflns_threshold_expression 'I > 2\s(I)'
_cod_data_source_file ol6b02478_si_006.cif
_cod_data_source_block mo_0249_mshen
_cod_database_code 1555782
_shelx_space_group_comment
;
The symmetry employed for this shelxl refinement is uniquely defined
by the following loop, which should always be used as a source of
symmetry information in preference to the above space-group names.
They are only intended as comments.
;
_shelx_estimated_absorpt_t_max 0.701
_shelx_estimated_absorpt_t_min 0.394
_olex2_refinement_description
;
1. Fixed Uiso
 At 1.2 times of:
  All C(H) groups, All C(H,H) groups
 At 1.5 times of:
  All C(H,H,H) groups
2.a Ternary CH refined with riding coordinates:
 C11(H11)
2.b Secondary CH2 refined with riding coordinates:
 C4(H4A,H4B), C6(H6A,H6B), C7(H7A,H7B), C9(H9A,H9B), C10(H10A,H10B)
2.c Aromatic/amide H refined with riding coordinates:
 C3(H3)
2.d Idealised Me refined as rotating group:
 C1(H1A,H1B,H1C), C13(H13A,H13B,H13C), C14(H14A,H14B,H14C)
;
_shelx_shelxl_version_number 2014/7
_olex2_submission_special_instructions 'No special instructions were received'

loop_
_space_group_symop_operation_xyz
'x, y, z'
'-x, y+1/2, -z+1/2'
'-x, -y, -z'
'x, -y-1/2, z-1/2'

loop_
_atom_site_label
_atom_site_type_symbol
_atom_site_fract_x
_atom_site_fract_y
_atom_site_fract_z
_atom_site_U_iso_or_equiv
_atom_site_adp_type
_atom_site_occupancy
_atom_site_site_symmetry_order
_atom_site_calc_flag
_atom_site_refinement_flags_posn
Br1 Br 1.06837(4) 0.13714(2) 0.38321(2) 0.01824(9) Uani 1 1 d .
O1 O 0.4188(2) 0.38225(11) 0.50389(10) 0.0162(4) Uani 1 1 d .
C1 C 0.5723(4) 0.51980(17) 0.77638(15) 0.0197(5) Uani 1 1 d .
H1A H 0.4320 0.5055 0.7997 0.030 Uiso 1 1 calc GR
H1B H 0.5642 0.5820 0.7438 0.030 Uiso 1 1 calc GR
H1C H 0.6818 0.5250 0.8253 0.030 Uiso 1 1 calc GR
C2 C 0.6319(3) 0.43841(16) 0.71554(14) 0.0126(5) Uani 1 1 d .
C3 C 0.5198(4) 0.35602(16) 0.70615(15) 0.0148(5) Uani 1 1 d .
H3 H 0.3987 0.3486 0.7409 0.018 Uiso 1 1 calc R
C4 C 0.5687(3) 0.27339(16) 0.64500(14) 0.0122(5) Uani 1 1 d .
H4A H 0.4328 0.2509 0.6142 0.015 Uiso 1 1 calc R
H4B H 0.6294 0.2176 0.6801 0.015 Uiso 1 1 calc R
C5 C 0.7282(3) 0.30268(15) 0.57604(13) 0.0089(4) Uani 1 1 d .
C6 C 0.9111(3) 0.36224(15) 0.62436(13) 0.0102(4) Uani 1 1 d .
H6A H 0.9811 0.3214 0.6717 0.012 Uiso 1 1 calc R
H6B H 1.0211 0.3789 0.5822 0.012 Uiso 1 1 calc R
C7 C 0.8277(3) 0.45615(16) 0.66410(14) 0.0135(5) Uani 1 1 d .
H7A H 0.9428 0.4855 0.7036 0.016 Uiso 1 1 calc R
H7B H 0.7911 0.5038 0.6163 0.016 Uiso 1 1 calc R
C8 C 0.6109(4) 0.36682(15) 0.50539(14) 0.0104(4) Uani 1 1 d .
C9 C 0.7462(4) 0.40357(16) 0.43390(14) 0.0136(5) Uani 1 1 d .
H9A H 0.8675 0.4433 0.4597 0.016 Uiso 1 1 calc R
H9B H 0.6585 0.4455 0.3924 0.016 Uiso 1 1 calc R
C10 C 0.8323(4) 0.31439(16) 0.38509(14) 0.0145(5) Uani 1 1 d .
H10A H 0.7113 0.2786 0.3544 0.017 Uiso 1 1 calc R
H10B H 0.9315 0.3365 0.3404 0.017 Uiso 1 1 calc R
C11 C 0.9511(3) 0.24679(15) 0.45124(14) 0.0116(5) Uani 1 1 d .
H11 H 1.0761 0.2843 0.4786 0.014 Uiso 1 1 calc R
C12 C 0.8168(3) 0.20897(15) 0.52681(14) 0.0107(5) Uani 1 1 d .
C13 C 0.9618(4) 0.14641(16) 0.58972(15) 0.0160(5) Uani 1 1 d .
H13A H 0.9988 0.0851 0.5603 0.024 Uiso 1 1 calc GR
H13B H 0.8854 0.1312 0.6427 0.024 Uiso 1 1 calc GR
H13C H 1.0939 0.1829 0.6064 0.024 Uiso 1 1 calc GR
C14 C 0.6270(4) 0.14582(15) 0.49073(15) 0.0148(5) Uani 1 1 d .
H14A H 0.6805 0.0934 0.4536 0.022 Uiso 1 1 calc GR
H14B H 0.5251 0.1870 0.4556 0.022 Uiso 1 1 calc GR
H14C H 0.5541 0.1168 0.5400 0.022 Uiso 1 1 calc GR

loop_
_atom_site_aniso_label
_atom_site_aniso_U_11
_atom_site_aniso_U_22
_atom_site_aniso_U_33
_atom_site_aniso_U_23
_atom_site_aniso_U_13
_atom_site_aniso_U_12
Br1 0.01390(14) 0.02068(14) 0.02026(15) -0.00761(10) 0.00204(9) 0.00213(10)
O1 0.0092(8) 0.0191(9) 0.0201(9) -0.0017(7) -0.0016(7) 0.0019(7)
C1 0.0194(13) 0.0221(13) 0.0176(12) -0.0052(10) 0.0000(10) 0.0037(11)
C2 0.0124(11) 0.0162(12) 0.0089(11) 0.0002(9) -0.0010(9) 0.0037(9)
C3 0.0103(11) 0.0224(13) 0.0119(11) 0.0017(10) 0.0027(9) 0.0017(10)
C4 0.0100(11) 0.0137(11) 0.0130(11) 0.0009(9) 0.0019(9) -0.0050(9)
C5 0.0073(10) 0.0095(11) 0.0100(11) 0.0002(9) 0.0014(8) -0.0007(8)
C6 0.0068(10) 0.0138(11) 0.0099(11) -0.0015(9) -0.0004(8) -0.0005(9)
C7 0.0134(11) 0.0135(11) 0.0133(11) 0.0018(9) -0.0024(9) -0.0018(9)
C8 0.0123(11) 0.0086(10) 0.0102(11) -0.0053(9) -0.0011(8) -0.0022(9)
C9 0.0154(12) 0.0118(11) 0.0133(11) 0.0036(9) -0.0008(9) 0.0021(10)
C10 0.0160(12) 0.0159(12) 0.0118(11) -0.0013(9) 0.0041(9) -0.0029(10)
C11 0.0126(11) 0.0099(11) 0.0126(11) -0.0054(9) 0.0026(9) 0.0001(9)
C12 0.0098(11) 0.0097(10) 0.0126(11) -0.0002(9) 0.0005(9) -0.0012(9)
C13 0.0156(12) 0.0136(12) 0.0184(12) 0.0010(10) -0.0020(9) 0.0018(10)
C14 0.0126(11) 0.0140(12) 0.0177(12) -0.0034(10) 0.0011(9) -0.0045(10)

loop_
_atom_type_symbol
_atom_type_description
_atom_type_scat_dispersion_real
_atom_type_scat_dispersion_imag
_atom_type_scat_source
C C 0.0033 0.0016 'International Tables Vol C Tables 4.2.6.8 and 6.1.1.4'
H H 0.0000 0.0000 'International Tables Vol C Tables 4.2.6.8 and 6.1.1.4'
Br Br -0.2901 2.4595 'International Tables Vol C Tables 4.2.6.8 and 6.1.1.4'
O O 0.0106 0.0060 'International Tables Vol C Tables 4.2.6.8 and 6.1.1.4'

loop_
_geom_angle_atom_site_label_1
_geom_angle_atom_site_label_2
_geom_angle_atom_site_label_3
_geom_angle
H1A C1 H1B 109.5
H1A C1 H1C 109.5
H1B C1 H1C 109.5
C2 C1 H1A 109.5
C2 C1 H1B 109.5
C2 C1 H1C 109.5
C1 C2 C7 115.95(19)
C3 C2 C1 122.9(2)
C3 C2 C7 121.1(2)
C2 C3 H3 117.4
C2 C3 C4 125.2(2)
C4 C3 H3 117.4
C3 C4 H4A 109.0
C3 C4 H4B 109.0
C3 C4 C5 112.95(17)
H4A C4 H4B 107.8
C5 C4 H4A 109.0
C5 C4 H4B 109.0
C4 C5 C6 107.37(16)
C4 C5 C12 111.54(16)
C6 C5 C12 112.17(17)
C8 C5 C4 108.97(17)
C8 C5 C6 109.87(17)
C8 C5 C12 106.88(16)
C5 C6 H6A 109.3
C5 C6 H6B 109.3
H6A C6 H6B 107.9
C7 C6 C5 111.78(17)
C7 C6 H6A 109.3
C7 C6 H6B 109.3
C2 C7 C6 112.18(18)
C2 C7 H7A 109.2
C2 C7 H7B 109.2
C6 C7 H7A 109.2
C6 C7 H7B 109.2
H7A C7 H7B 107.9
O1 C8 C5 122.64(19)
O1 C8 C9 121.6(2)
C9 C8 C5 115.66(18)
C8 C9 H9A 110.1
C8 C9 H9B 110.1
C8 C9 C10 108.24(18)
H9A C9 H9B 108.4
C10 C9 H9A 110.1
C10 C9 H9B 110.1
C9 C10 H10A 109.8
C9 C10 H10B 109.8
H10A C10 H10B 108.3
C11 C10 C9 109.19(17)
C11 C10 H10A 109.8
C11 C10 H10B 109.8
Br1 C11 H11 107.5
C10 C11 Br1 106.89(14)
C10 C11 H11 107.5
C10 C11 C12 115.43(18)
C12 C11 Br1 111.61(14)
C12 C11 H11 107.5
C11 C12 C5 107.38(16)
C13 C12 C5 111.04(17)
C13 C12 C11 108.92(18)
C13 C12 C14 108.87(17)
C14 C12 C5 109.62(17)
C14 C12 C11 111.02(18)
C12 C13 H13A 109.5
C12 C13 H13B 109.5
C12 C13 H13C 109.5
H13A C13 H13B 109.5
H13A C13 H13C 109.5
H13B C13 H13C 109.5
C12 C14 H14A 109.5
C12 C14 H14B 109.5
C12 C14 H14C 109.5
H14A C14 H14B 109.5
H14A C14 H14C 109.5
H14B C14 H14C 109.5

loop_
_geom_bond_atom_site_label_1
_geom_bond_atom_site_label_2
_geom_bond_distance
Br1 C11 1.979(2)
O1 C8 1.212(3)
C1 H1A 0.9800
C1 H1B 0.9800
C1 H1C 0.9800
C1 C2 1.503(3)
C2 C3 1.323(3)
C2 C7 1.504(3)
C3 H3 0.9500
C3 C4 1.501(3)
C4 H4A 0.9900
C4 H4B 0.9900
C4 C5 1.537(3)
C5 C6 1.546(3)
C5 C8 1.534(3)
C5 C12 1.593(3)
C6 H6A 0.9900
C6 H6B 0.9900
C6 C7 1.518(3)
C7 H7A 0.9900
C7 H7B 0.9900
C8 C9 1.498(3)
C9 H9A 0.9900
C9 H9B 0.9900
C9 C10 1.535(3)
C10 H10A 0.9900
C10 H10B 0.9900
C10 C11 1.521(3)
C11 H11 1.0000
C11 C12 1.547(3)
C12 C13 1.533(3)
C12 C14 1.535(3)
C13 H13A 0.9800
C13 H13B 0.9800
C13 H13C 0.9800
C14 H14A 0.9800
C14 H14B 0.9800
C14 H14C 0.9800

loop_
_geom_torsion_atom_site_label_1
_geom_torsion_atom_site_label_2
_geom_torsion_atom_site_label_3
_geom_torsion_atom_site_label_4
_geom_torsion
Br1 C11 C12 C5 -179.25(13)
Br1 C11 C12 C13 60.4(2)
Br1 C11 C12 C14 -59.4(2)
O1 C8 C9 C10 -114.5(2)
C1 C2 C3 C4 178.5(2)
C1 C2 C7 C6 164.51(18)
C2 C3 C4 C5 -14.6(3)
C3 C2 C7 C6 -16.2(3)
C3 C4 C5 C6 44.0(2)
C3 C4 C5 C8 -75.0(2)
C3 C4 C5 C12 167.24(18)
C4 C5 C6 C7 -62.2(2)
C4 C5 C8 O1 -5.6(3)
C4 C5 C8 C9 178.71(17)
C4 C5 C12 C11 172.76(17)
C4 C5 C12 C13 -68.3(2)
C4 C5 C12 C14 52.1(2)
C5 C6 C7 C2 48.2(2)
C5 C8 C9 C10 61.2(2)
C6 C5 C8 O1 -123.0(2)
C6 C5 C8 C9 61.3(2)
C6 C5 C12 C11 -66.7(2)
C6 C5 C12 C13 52.2(2)
C6 C5 C12 C14 172.56(17)
C7 C2 C3 C4 -0.7(3)
C8 C5 C6 C7 56.1(2)
C8 C5 C12 C11 53.7(2)
C8 C5 C12 C13 172.71(17)
C8 C5 C12 C14 -67.0(2)
C8 C9 C10 C11 -55.2(2)
C9 C10 C11 Br1 -177.49(14)
C9 C10 C11 C12 57.7(2)
C10 C11 C12 C5 -56.9(2)
C10 C11 C12 C13 -177.27(17)
C10 C11 C12 C14 62.9(2)
C12 C5 C6 C7 174.88(16)
C12 C5 C8 O1 115.0(2)
C12 C5 C8 C9 -60.6(2)
